data_7018914
loop_
_publ_author_name
'Churchard, Andrew J.'
'Derzsi, Mariana'
'Jagli\<ci\'c, Zvonko'
'Remhof, Arndt'
'Grochala, Wojciech'

_publ_section_title
;
 Chemo-switched chromatic, magnetic and structural changes with retention
 of molecular crystallinity, Ni(12aneS(4))(BF(4))(2).
;
_journal_issue 17
_journal_name_full 'Dalton transactions (Cambridge, England : 2003)'
_journal_page_first 5172
_journal_page_last 5176
_journal_paper_doi 10.1039/c2dt12468h
_journal_volume 41
_journal_year 2012
_chemical_formula_moiety 'C8 H20 Ni O2 S4 2+, 2(B F4 -)'
_chemical_formula_structural '(Ni (C8 H16 S4) (H2 O)2) (B F4)2'
_chemical_formula_sum 'C8 H20 B2 F8 Ni O2 S4'
_chemical_formula_weight 508.78
_space_group_IT_number 61
_symmetry_cell_setting orthorhombic
_symmetry_Int_Tables_number 61
_symmetry_space_group_name_Hall '-P 2ac 2ab'
_symmetry_space_group_name_H-M 'P b c a'
_audit_creation_method 'Jana2006 Version : 23/10/2010'
_cell_angle_alpha 90
_cell_angle_beta 90
_cell_angle_gamma 90
_cell_formula_units_Z 8
_cell_length_a 18.5287(5)
_cell_length_b 15.2433(4)
_cell_length_c 13.3682(3)
_cell_measurement_temperature 100
_cell_volume 3775.69(17)
_computing_cell_refinement 'Expo2009 (Altomare et al., 2009)'
_computing_data_reduction 'Jana2006 (Petricek, Dusek & Palatinus, 2006)'
_computing_molecular_graphics
; Vesta (Momma & Izumi, 2008)
Mercury (Macrae et al., 2008)
;
_computing_structure_refinement 'Jana2006 (Petricek, Dusek & Palatinus, 2006)'
_computing_structure_solution 'FOX (Favre-Nicolin & Cerny, 2002)'
_diffrn_ambient_temperature 100
_diffrn_detector 'solid-state silicon microstrip'
_diffrn_detector_type MythenII
_diffrn_measurement_device_type
;three coaxial heavy-duty rotation tables mounted on a lifting table
see Gozzo et al., J. Alloys Compounds, 2004, 362, 206-217
;
_diffrn_radiation_type synchrotron
_diffrn_radiation_wavelength 0.80035
_diffrn_source synchrotron
_diffrn_source_type 'PSI SLS MS - X04SA Beamline'
_exptl_absorpt_coefficient_mu 2.14
_exptl_crystal_density_diffrn 1.7895
_exptl_crystal_F_000 2064
_pd_char_colour light_blue
_pd_instr_location
; MS - X04SA: Materials Science Beamline
Paul Scherrer Institute
5232 Villigen PSI
Switzerland
;
_pd_meas_2theta_range_inc 0.004
_pd_meas_2theta_range_max 117.881
_pd_meas_2theta_range_min 2.089
_pd_meas_number_of_points 30823
_pd_meas_scan_method fixed
_pd_proc_2theta_range_inc 0.004
_pd_proc_2theta_range_max 60
_pd_proc_2theta_range_min 4.001
_pd_proc_ls_background_function '20 Legendre polynoms'
_pd_proc_ls_pref_orient_corr none
_pd_proc_ls_profile_function Pseudo-Voigt
_pd_proc_ls_prof_R_factor 0.0281
_pd_proc_ls_prof_wR_expected 0.0081
_pd_proc_ls_prof_wR_factor 0.0352
_pd_proc_wavelength 0.80035
_refine_ls_goodness_of_fit_all 0.0435
_refine_ls_hydrogen_treatment mixed
_refine_ls_number_constraints 0
_refine_ls_number_parameters 54
_refine_ls_number_restraints 20
_refine_ls_shift/su_max 0.0113
_refine_ls_shift/su_mean 0.0025
_refine_ls_weighting_scheme sigma
_cod_data_source_file c2dt12468h.txt
_cod_data_source_block I
_cod_original_sg_symbol_Hall '-P -2xab;-2ybc;-2zac'
_cod_database_code 7018914

loop_
_symmetry_equiv_pos_site_id
_symmetry_equiv_pos_as_xyz
1 x,y,z
2 -x+1/2,-y,z+1/2
3 -x,y+1/2,-z+1/2
4 x+1/2,-y+1/2,-z
5 -x,-y,-z
6 x+1/2,y,-z+1/2
7 x,-y+1/2,z+1/2
8 -x+1/2,y+1/2,z

loop_
_atom_site_label
_atom_site_type_symbol
_atom_site_fract_x
_atom_site_fract_y
_atom_site_fract_z
_atom_site_adp_type
_atom_site_U_iso_or_equiv
_atom_site_symmetry_multiplicity
_atom_site_occupancy
_atom_site_calc_flag
B1 B 0.40200(15) 0.7523(3) 0.4782(3) Uiso 0.0127 8 1 d
F1 F 0.36111(15) 0.8178(3) 0.5187(3) Uiso 0.0127 8 1 d
F2 F 0.41017(15) 0.7667(3) 0.3782(3) Uiso 0.0127 8 1 d
F3 F 0.36849(15) 0.6735(3) 0.4929(3) Uiso 0.0127 8 1 d
F4 F 0.46791(15) 0.7511(3) 0.5229(3) Uiso 0.0127 8 1 d
B2 B 0.36469(18) 0.45821(19) 0.7087(2) Uiso 0.0127 8 1 d
F5 F 0.36188(18) 0.42042(19) 0.8010(2) Uiso 0.0127 8 1 d
F6 F 0.40860(18) 0.40925(19) 0.6473(2) Uiso 0.0127 8 1 d
F7 F 0.29531(18) 0.46178(19) 0.6681(2) Uiso 0.0127 8 1 d
F8 F 0.39204(18) 0.54201(19) 0.7169(2) Uiso 0.0127 8 1 d
C8 C 0.65675(8) 0.54143(11) 0.57504(15) Uiso 0.0127 8 1 d
C1 C 0.70029(8) 0.62355(11) 0.55914(15) Uiso 0.0127 8 1 d
C2 C 0.58000(8) 0.44521(11) 0.72146(15) Uiso 0.0127 8 1 d
C3 C 0.55572(8) 0.44743(11) 0.82909(15) Uiso 0.0127 8 1 d
C4 C 0.60042(8) 0.56902(11) 0.97594(15) Uiso 0.0127 8 1 d
C5 C 0.67681(8) 0.58885(11) 0.94492(15) Uiso 0.0127 8 1 d
C6 C 0.74393(8) 0.74352(11) 0.70781(15) Uiso 0.0127 8 1 d
C7 C 0.75562(8) 0.68342(11) 0.79595(15) Uiso 0.0127 8 1 d
S1 S 0.65343(8) 0.52084(11) 0.70713(15) Uiso 0.0127 8 1 d
S2 S 0.53668(8) 0.55783(11) 0.87410(15) Uiso 0.0127 8 1 d
S3 S 0.67457(8) 0.68679(11) 0.86971(15) Uiso 0.0127 8 1 d
S4 S 0.66635(8) 0.71605(11) 0.63133(15) Uiso 0.0127 8 1 d
H1c1 H 0.70032(8) 0.63836(11) 0.48934(15) Uiso 0.0152 8 1 d
H2c1 H 0.74972(8) 0.61268(11) 0.57674(15) Uiso 0.0152 8 1 d
H1c2 H 0.54079(8) 0.46260(11) 0.67891(15) Uiso 0.0152 8 1 d
H2c2 H 0.59605(8) 0.38712(11) 0.70488(15) Uiso 0.0152 8 1 d
H1c3 H 0.59195(8) 0.42092(11) 0.87058(15) Uiso 0.0152 8 1 d
H2c3 H 0.51353(8) 0.41152(11) 0.83685(15) Uiso 0.0152 8 1 d
H1c4 H 0.58384(8) 0.61345(11) 1.02136(15) Uiso 0.0152 8 1 d
H2c4 H 0.59971(8) 0.51681(11) 1.01609(15) Uiso 0.0152 8 1 d
H1c5 H 0.69531(8) 0.54106(11) 0.90581(15) Uiso 0.0152 8 1 d
H2c5 H 0.70575(8) 0.59903(11) 1.00336(15) Uiso 0.0152 8 1 d
H1c6 H 0.78653(8) 0.74421(11) 0.66694(15) Uiso 0.0152 8 1 d
H2c6 H 0.73961(8) 0.80291(11) 0.73093(15) Uiso 0.0152 8 1 d
H1c7 H 0.79544(8) 0.70448(11) 0.83512(15) Uiso 0.0152 8 1 d
H2c7 H 0.76352(8) 0.62468(11) 0.77249(15) Uiso 0.0152 8 1 d
H1c8 H 0.67995(8) 0.49312(11) 0.54205(15) Uiso 0.0152 8 1 d
H2c8 H 0.60868(8) 0.55015(11) 0.55016(15) Uiso 0.0152 8 1 d
Ni1 Ni 0.58958(9) 0.64810(10) 0.7499(2) Uiso 0.0127 8 1 d
O1 O 0.50646(9) 0.62273(10) 0.6516(2) Uiso 0.0127 8 1 d
O2 O 0.53493(9) 0.76358(10) 0.7733(2) Uiso 0.0127 8 1 d
H1o1 H 0.50574(9) 0.57655(10) 0.6202(2) Uiso 0.0152 8 1 d
H2o1 H 0.47410(9) 0.65880(10) 0.6440(2) Uiso 0.0152 8 1 d
H1o2 H 0.55075(9) 0.79985(10) 0.8129(2) Uiso 0.0152 8 1 d
H2o2 H 0.49730(9) 0.77339(10) 0.7430(2) Uiso 0.0152 8 1 d

loop_
_atom_type_symbol
_atom_type_scat_dispersion_real
_atom_type_scat_dispersion_imag
_atom_type_scat_source
C 0.005 0.002 'International Tables Vol C tables 4.2.6.8 and 6.1.1.1'
S 0.152 0.159 'International Tables Vol C tables 4.2.6.8 and 6.1.1.1'
Ni 0.314 1.381 'International Tables Vol C tables 4.2.6.8 and 6.1.1.1'
F 0.023 0.014 'International Tables Vol C tables 4.2.6.8 and 6.1.1.1'
B 0.002 0.001 'International Tables Vol C tables 4.2.6.8 and 6.1.1.1'
H 0.000 0.000 'International Tables Vol C tables 4.2.6.8 and 6.1.1.1'

loop_
_geom_angle_atom_site_label_1
_geom_angle_atom_site_label_2
_geom_angle_atom_site_label_3
_geom_angle
F1 B1 F2 109.5(3)
F1 B1 F3 109.5(3)
F1 B1 F4 109.5(3)
F2 B1 F3 109.5(3)
F2 B1 F4 109.5(3)
F3 B1 F4 109.4(3)
F5 B2 F6 109.5(3)
F5 B2 F7 109.5(3)
F5 B2 F8 109.5(3)
F6 B2 F7 109.5(3)
F6 B2 F8 109.5(3)
F7 B2 F8 109.5(3)
C1 C8 H1c8 109.47(18)
C1 C8 H2c8 109.47(18)
H1c8 C8 H2c8 111.2(2)
C8 C1 H1c1 109.47(19)
C8 C1 H2c1 109.47(18)
H1c1 C1 H2c1 106.1(2)
C3 C2 H1c2 109.47(18)
C3 C2 H2c2 109.5(2)
H1c2 C2 H2c2 110.6(2)
C2 C3 H1c3 109.47(18)
C2 C3 H2c3 109.5(2)
H1c3 C3 H2c3 105.5(2)
C5 C4 H1c4 109.47(17)
C5 C4 H2c4 109.47(17)
H1c4 C4 H2c4 103.1(2)
C4 C5 H1c5 109.47(17)
C4 C5 H2c5 109.5(2)
H1c5 C5 H2c5 111.5(2)
C7 C6 H1c6 109.47(18)
C7 C6 H2c6 109.5(2)
H1c6 C6 H2c6 104.0(2)
C6 C7 H1c7 109.47(18)
C6 C7 H2c7 109.5(2)
H1c7 C7 H2c7 111.9(2)
S1 Ni1 S2 84.20(8)
S1 Ni1 S3 92.07(9)
S1 Ni1 S4 84.01(9)
S1 Ni1 O1 93.82(10)
S1 Ni1 O2 174.47(17)
S2 Ni1 S3 86.81(11)
S2 Ni1 S4 166.34(10)
S2 Ni1 O1 91.63(10)
S2 Ni1 O2 100.76(12)
S3 Ni1 S4 86.75(8)
S3 Ni1 O1 173.72(12)
S3 Ni1 O2 90.65(11)
S4 Ni1 O1 96.01(13)
S4 Ni1 O2 91.34(10)
O1 Ni1 O2 83.66(10)
Ni1 O1 H1o1 120.0(2)
Ni1 O1 H2o1 120.0(2)
H1o1 O1 H2o1 120.0(3)
Ni1 O2 H1o2 120.0(2)
Ni1 O2 H2o2 120.0(2)
H1o2 O2 H2o2 120.0(3)

loop_
_geom_bond_atom_site_label_1
_geom_bond_atom_site_label_2
_geom_bond_distance
B1 F1 1.366(5)
B1 F2 1.362(5)
B1 F3 1.367(5)
B1 F4 1.360(4)
B2 F5 1.363(4)
B2 F6 1.375(4)
B2 F7 1.397(5)
B2 F8 1.379(4)
C8 C1 1.504(2)
C8 H1c8 0.960(2)
C8 H2c8 0.960(2)
C1 H1c1 0.960(3)
C1 H2c1 0.960(2)
C2 C3 1.508(3)
C2 H1c2 0.960(2)
C2 H2c2 0.960(2)
C3 H1c3 0.960(2)
C3 H2c3 0.960(2)
C4 C5 1.506(2)
C4 H1c4 0.960(3)
C4 H2c4 0.960(3)
C5 H1c5 0.960(2)
C5 H2c5 0.960(3)
C6 C7 1.508(3)
C6 H1c6 0.960(2)
C6 H2c6 0.960(2)
C7 H1c7 0.960(2)
C7 H2c7 0.960(2)
S1 Ni1 2.343(2)
S2 Ni1 2.369(3)
S3 Ni1 2.323(3)
S4 Ni1 2.368(3)
Ni1 O1 2.060(3)
Ni1 O2 2.055(2)
O1 H1o1 0.820(3)
O1 H2o1 0.820(2)
O2 H1o2 0.820(3)
O2 H2o2 0.820(3)
